data_7106868
loop_
_publ_author_name
'Gui-Ge Hou'
'Yue Liu'
'Qi-Kui Liu'
'Jian-Ping Ma'
'Yu-Bin Dong'

_publ_section_title
;
 NbO lattice MOFs based on octahedral M(II) and ditopic pyridyl
 substituted diketonate ligands: structure, encapsulation and guest-driven
 luminescent property
;
_journal_coden_Cambridge 182
_journal_name_full Chem.Commun.
_journal_page_first 10731
_journal_paper_doi 10.1039/c1cc14115e
_journal_volume 47
_journal_year 2011
_chemical_formula_sum 'C54 H62 Cu3 N6 O19'
_chemical_formula_weight 1289.72
_chemical_name_systematic
;
?
;
_space_group_IT_number 148
_symmetry_cell_setting trigonal
_symmetry_space_group_name_Hall '-R 3'
_symmetry_space_group_name_H-M 'R -3 :H'
_atom_sites_solution_hydrogens geom
_atom_sites_solution_primary direct
_atom_sites_solution_secondary difmap
_audit_creation_method SHELXL-97
_cell_angle_alpha 90.00
_cell_angle_beta 90.00
_cell_angle_gamma 120.00
_cell_formula_units_Z 3
_cell_length_a 26.642(4)
_cell_length_b 26.642(4)
_cell_length_c 7.741(2)
_cell_measurement_reflns_used 1926
_cell_measurement_temperature 298(2)
_cell_measurement_theta_max 24.627
_cell_measurement_theta_min 2.648
_cell_volume 4758.4(16)
_computing_cell_refinement 'Bruker SMART'
_computing_data_collection 'Bruker SMART'
_computing_data_reduction 'Bruker SAINT'
_computing_molecular_graphics 'Bruker SHELXTL'
_computing_publication_material 'Bruker SHELXTL'
_computing_structure_refinement 'SHELXL-97 (Sheldrick, 1997)'
_computing_structure_solution 'SHELXS-97 (Sheldrick, 1990)'
_diffrn_ambient_temperature 298(2)
_diffrn_measured_fraction_theta_full 0.985
_diffrn_measured_fraction_theta_max 0.985
_diffrn_measurement_device_type 'CCD area detector'
_diffrn_measurement_method 'phi and omega scans'
_diffrn_radiation_monochromator graphite
_diffrn_radiation_source 'fine-focus sealed tube'
_diffrn_radiation_type MoK\a
_diffrn_radiation_wavelength 0.71073
_diffrn_reflns_av_R_equivalents 0.0675
_diffrn_reflns_av_sigmaI/netI 0.0791
_diffrn_reflns_limit_h_max 28
_diffrn_reflns_limit_h_min -32
_diffrn_reflns_limit_k_max 32
_diffrn_reflns_limit_k_min -27
_diffrn_reflns_limit_l_max 7
_diffrn_reflns_limit_l_min -9
_diffrn_reflns_number 7504
_diffrn_reflns_theta_full 25.50
_diffrn_reflns_theta_max 25.50
_diffrn_reflns_theta_min 2.78
_exptl_absorpt_coefficient_mu 1.068
_exptl_absorpt_correction_T_max 0.9007
_exptl_absorpt_correction_T_min 0.8563
_exptl_absorpt_correction_type multi-scan
_exptl_absorpt_process_details sadabs
_exptl_crystal_colour green
_exptl_crystal_density_diffrn 1.350
_exptl_crystal_density_method 'not measured'
_exptl_crystal_description block
_exptl_crystal_F_000 2001
_exptl_crystal_size_max 0.15
_exptl_crystal_size_mid 0.13
_exptl_crystal_size_min 0.10
_refine_diff_density_max 0.787
_refine_diff_density_min -0.347
_refine_diff_density_rms 0.075
_refine_ls_extinction_method none
_refine_ls_goodness_of_fit_ref 0.936
_refine_ls_hydrogen_treatment constr
_refine_ls_matrix_type full
_refine_ls_number_parameters 121
_refine_ls_number_reflns 1953
_refine_ls_number_restraints 0
_refine_ls_restrained_S_all 0.936
_refine_ls_R_factor_all 0.0670
_refine_ls_R_factor_gt 0.0463
_refine_ls_shift/su_max 0.000
_refine_ls_shift/su_mean 0.000
_refine_ls_structure_factor_coef Fsqd
_refine_ls_weighting_details 'calc w=1/[\s^2^(Fo^2^)+(0.0622P)^2^+0.0000P] where P=(Fo^2^+2Fc^2^)/3'
_refine_ls_weighting_scheme calc
_refine_ls_wR_factor_gt 0.1159
_refine_ls_wR_factor_ref 0.1225
_reflns_number_gt 1387
_reflns_number_total 1953
_reflns_threshold_expression >2sigma(I)
_cod_data_source_file c1cc14115e.txt
_cod_data_source_block 90710cm
_cod_original_cell_volume 4758.3(16)
_cod_original_sg_symbol_H-M R-3
_cod_database_code 7106868

loop_
_symmetry_equiv_pos_as_xyz
'x, y, z'
'-y, x-y, z'
'-x+y, -x, z'
'x+2/3, y+1/3, z+1/3'
'-y+2/3, x-y+1/3, z+1/3'
'-x+y+2/3, -x+1/3, z+1/3'
'x+1/3, y+2/3, z+2/3'
'-y+1/3, x-y+2/3, z+2/3'
'-x+y+1/3, -x+2/3, z+2/3'
'-x, -y, -z'
'y, -x+y, -z'
'x-y, x, -z'
'-x+2/3, -y+1/3, -z+1/3'
'y+2/3, -x+y+1/3, -z+1/3'
'x-y+2/3, x+1/3, -z+1/3'
'-x+1/3, -y+2/3, -z+2/3'
'y+1/3, -x+y+2/3, -z+2/3'
'x-y+1/3, x+2/3, -z+2/3'

loop_
_atom_site_label
_atom_site_type_symbol
_atom_site_fract_x
_atom_site_fract_y
_atom_site_fract_z
_atom_site_U_iso_or_equiv
_atom_site_adp_type
_atom_site_occupancy
_atom_site_symmetry_multiplicity
_atom_site_calc_flag
_atom_site_refinement_flags
C1 C 0.4530(2) 0.8482(2) 1.2979(6) 0.0671(15) Uani 1 1 d .
H1A H 0.4551 0.8663 1.4070 0.101 Uiso 1 1 calc R
H1B H 0.4736 0.8272 1.3053 0.101 Uiso 1 1 calc R
H1C H 0.4132 0.8219 1.2693 0.101 Uiso 1 1 calc R
C2 C 0.48004(17) 0.89386(17) 1.1601(5) 0.0397(9) Uani 1 1 d .
C3 C 0.52031(19) 0.89152(18) 1.0491(5) 0.0476(11) Uani 1 1 d .
H3 H 0.5323 0.8651 1.0759 0.057 Uiso 1 1 calc R
C4 C 0.54388(15) 0.92529(15) 0.9021(4) 0.0298(8) Uani 1 1 d .
C5 C 0.57552(14) 0.90853(14) 0.7763(4) 0.0288(8) Uani 1 1 d .
C6 C 0.58129(18) 0.92709(18) 0.6056(5) 0.0429(10) Uani 1 1 d .
H6 H 0.5680 0.9519 0.5722 0.051 Uiso 1 1 calc R
C7 C 0.60674(18) 0.90857(18) 0.4871(5) 0.0447(10) Uani 1 1 d .
H7 H 0.6101 0.9215 0.3739 0.054 Uiso 1 1 calc R
C8 C 0.62234(16) 0.85682(16) 0.6895(5) 0.0345(9) Uani 1 1 d .
H8 H 0.6367 0.8326 0.7197 0.041 Uiso 1 1 calc R
C9 C 0.59794(15) 0.87320(15) 0.8176(5) 0.0328(8) Uani 1 1 d .
H9 H 0.5965 0.8607 0.9306 0.039 Uiso 1 1 calc R
Cu1 Cu 0.5000 1.0000 1.0000 0.0252(2) Uani 1 2 d S
N1 N 0.62693(13) 0.87314(13) 0.5248(4) 0.0341(7) Uani 1 1 d .
O2 O 0.46430(10) 0.93107(10) 1.1538(3) 0.0327(6) Uani 1 1 d .
O1 O 0.53839(10) 0.96816(10) 0.8590(3) 0.0293(6) Uani 1 1 d .
O4 O 0.3333 0.6667 0.1667 0.396(19) Uiso 1 6 d S
H4B H 0.3125 0.6745 0.1013 0.476 Uiso 0.17 1 d PR
H4A H 0.3666 0.6949 0.1419 0.476 Uiso 0.17 1 d PR
O3 O 0.4465(8) 0.7188(8) 0.562(2) 0.462(10) Uiso 1 1 d .
H3A H 0.4817 0.7443 0.5444 0.555 Uiso 1 1 d R
H3B H 0.4287 0.7148 0.6565 0.555 Uiso 1 1 d R

loop_
_atom_site_aniso_label
_atom_site_aniso_U_11
_atom_site_aniso_U_22
_atom_site_aniso_U_33
_atom_site_aniso_U_23
_atom_site_aniso_U_13
_atom_site_aniso_U_12
C1 0.095(4) 0.065(3) 0.056(3) 0.027(2) 0.040(3) 0.051(3)
C2 0.048(2) 0.041(2) 0.032(2) 0.0052(17) 0.0095(18) 0.024(2)
C3 0.071(3) 0.055(3) 0.039(3) 0.011(2) 0.019(2) 0.048(2)
C4 0.0335(19) 0.036(2) 0.0255(19) -0.0025(15) 0.0008(15) 0.0215(17)
C5 0.0331(19) 0.0325(19) 0.0232(19) -0.0011(15) 0.0030(15) 0.0181(16)
C6 0.064(3) 0.060(3) 0.028(2) 0.0087(18) 0.0076(19) 0.049(2)
C7 0.066(3) 0.060(3) 0.026(2) 0.0096(19) 0.0104(19) 0.045(2)
C8 0.047(2) 0.044(2) 0.0268(19) 0.0019(17) 0.0015(17) 0.0333(19)
C9 0.043(2) 0.042(2) 0.0220(18) 0.0033(16) 0.0003(16) 0.0272(18)
Cu1 0.0259(4) 0.0322(4) 0.0212(3) -0.0023(2) 0.0002(2) 0.0173(3)
N1 0.0453(18) 0.0409(17) 0.0251(17) 0.0006(13) 0.0018(14) 0.0283(15)
O2 0.0363(14) 0.0401(14) 0.0269(13) 0.0033(11) 0.0071(11) 0.0231(12)
O1 0.0352(13) 0.0393(14) 0.0213(12) -0.0009(10) 0.0015(10) 0.0246(11)

loop_
_atom_type_symbol
_atom_type_description
_atom_type_scat_dispersion_real
_atom_type_scat_dispersion_imag
_atom_type_scat_source
C C 0.0033 0.0016 'International Tables Vol C Tables 4.2.6.8 and 6.1.1.4'
H H 0.0000 0.0000 'International Tables Vol C Tables 4.2.6.8 and 6.1.1.4'
N N 0.0061 0.0033 'International Tables Vol C Tables 4.2.6.8 and 6.1.1.4'
O O 0.0106 0.0060 'International Tables Vol C Tables 4.2.6.8 and 6.1.1.4'
Cu Cu 0.3201 1.2651 'International Tables Vol C Tables 4.2.6.8 and 6.1.1.4'

loop_
_geom_angle_atom_site_label_1
_geom_angle_atom_site_label_2
_geom_angle_atom_site_label_3
_geom_angle
_geom_angle_site_symmetry_1
_geom_angle_site_symmetry_3
C2 C1 H1A 109.5 . .
C2 C1 H1B 109.5 . .
H1A C1 H1B 109.5 . .
C2 C1 H1C 109.5 . .
H1A C1 H1C 109.5 . .
H1B C1 H1C 109.5 . .
O2 C2 C3 125.2(3) . .
O2 C2 C1 117.0(3) . .
C3 C2 C1 117.8(4) . .
C4 C3 C2 125.6(3) . .
C4 C3 H3 117.2 . .
C2 C3 H3 117.2 . .
O1 C4 C3 125.5(3) . .
O1 C4 C5 115.8(3) . .
C3 C4 C5 118.7(3) . .
C9 C5 C6 117.0(3) . .
C9 C5 C4 123.6(3) . .
C6 C5 C4 119.4(3) . .
C7 C6 C5 119.6(3) . .
C7 C6 H6 120.2 . .
C5 C6 H6 120.2 . .
N1 C7 C6 123.8(3) . .
N1 C7 H7 118.1 . .
C6 C7 H7 118.1 . .
N1 C8 C9 124.7(3) . .
N1 C8 H8 117.7 . .
C9 C8 H8 117.7 . .
C8 C9 C5 119.0(3) . .
C8 C9 H9 120.5 . .
C5 C9 H9 120.5 . .
O1 Cu1 O1 180.000(1) 10_677 .
O1 Cu1 O2 87.37(10) 10_677 .
O1 Cu1 O2 92.63(9) . .
O1 Cu1 O2 92.63(9) 10_677 10_677
O1 Cu1 O2 87.37(10) . 10_677
O2 Cu1 O2 180.00(11) . 10_677
O1 Cu1 N1 90.13(10) 10_677 9_565
O1 Cu1 N1 89.87(10) . 9_565
O2 Cu1 N1 86.90(10) . 9_565
O2 Cu1 N1 93.10(10) 10_677 9_565
O1 Cu1 N1 89.87(10) 10_677 15_556
O1 Cu1 N1 90.13(10) . 15_556
O2 Cu1 N1 93.10(10) . 15_556
O2 Cu1 N1 86.90(10) 10_677 15_556
N1 Cu1 N1 180.000(1) 9_565 15_556
C7 N1 C8 115.9(3) . .
C7 N1 Cu1 127.8(2) . 5_664
C8 N1 Cu1 116.3(2) . 5_664
C2 O2 Cu1 124.0(2) . .
C4 O1 Cu1 124.5(2) . .
H4B O4 H4A 99.7 . .
H3A O3 H3B 124.1 . .

loop_
_geom_bond_atom_site_label_1
_geom_bond_atom_site_label_2
_geom_bond_distance
_geom_bond_site_symmetry_2
C1 C2 1.504(5) .
C1 H1A 0.9600 .
C1 H1B 0.9600 .
C1 H1C 0.9600 .
C2 O2 1.256(4) .
C2 C3 1.400(5) .
C3 C4 1.390(5) .
C3 H3 0.9300 .
C4 O1 1.267(4) .
C4 C5 1.495(5) .
C5 C9 1.381(5) .
C5 C6 1.391(5) .
C6 C7 1.371(5) .
C6 H6 0.9300 .
C7 N1 1.332(5) .
C7 H7 0.9300 .
C8 N1 1.333(4) .
C8 C9 1.371(5) .
C8 H8 0.9300 .
C9 H9 0.9300 .
Cu1 O1 1.955(2) 10_677
Cu1 O1 1.955(2) .
Cu1 O2 1.987(2) .
Cu1 O2 1.987(2) 10_677
Cu1 N1 2.359(3) 9_565
Cu1 N1 2.359(3) 15_556
N1 Cu1 2.359(3) 5_664
O4 H4B 0.8500 .
O4 H4A 0.8499 .
O3 H3A 0.8500 .
O3 H3B 0.8500 .

loop_
_geom_torsion_atom_site_label_1
_geom_torsion_atom_site_label_2
_geom_torsion_atom_site_label_3
_geom_torsion_atom_site_label_4
_geom_torsion
_geom_torsion_site_symmetry_1
_geom_torsion_site_symmetry_4
O2 C2 C3 C4 -8.3(7) . .
C1 C2 C3 C4 171.4(4) . .
C2 C3 C4 O1 9.7(7) . .
C2 C3 C4 C5 -166.2(4) . .
O1 C4 C5 C9 163.5(3) . .
C3 C4 C5 C9 -20.1(5) . .
O1 C4 C5 C6 -19.1(5) . .
C3 C4 C5 C6 157.2(4) . .
C9 C5 C6 C7 2.0(6) . .
C4 C5 C6 C7 -175.5(4) . .
C5 C6 C7 N1 0.0(7) . .
N1 C8 C9 C5 0.9(6) . .
C6 C5 C9 C8 -2.3(5) . .
C4 C5 C9 C8 175.1(3) . .
C6 C7 N1 C8 -1.5(6) . .
C6 C7 N1 Cu1 176.1(3) . 5_664
C9 C8 N1 C7 1.1(6) . .
C9 C8 N1 Cu1 -176.8(3) . 5_664
C3 C2 O2 Cu1 -7.1(6) . .
C1 C2 O2 Cu1 173.2(3) . .
O1 Cu1 O2 C2 -164.9(3) 10_677 .
O1 Cu1 O2 C2 15.1(3) . .
O2 Cu1 O2 C2 -27(100) 10_677 .
N1 Cu1 O2 C2 -74.6(3) 9_565 .
N1 Cu1 O2 C2 105.4(3) 15_556 .
C3 C4 O1 Cu1 4.8(5) . .
C5 C4 O1 Cu1 -179.1(2) . .
O1 Cu1 O1 C4 138(100) 10_677 .
O2 Cu1 O1 C4 -14.0(3) . .
O2 Cu1 O1 C4 166.0(3) 10_677 .
N1 Cu1 O1 C4 72.9(3) 9_565 .
N1 Cu1 O1 C4 -107.1(3) 15_556 .
